data_2204535
loop_
_publ_author_name
'Temelkoff, David P.'
'Norris, Peter'
'Zeller, Matthias'

_publ_section_title
;
 2,3,4,6-Tetra-<i>O</i>-acetyl-\b-<small>D</small>-glucopyranosyl azide
;
_journal_issue 11
_journal_name_full 'Acta Crystallographica Section E'
_journal_page_first o1975
_journal_page_last o1976
_journal_paper_doi 10.1107/S1600536804024900
_journal_volume 60
_journal_year 2004
_chemical_formula_iupac 'C14 H19 N3 O9'
_chemical_formula_moiety 'C14 H19 N3 O9'
_chemical_formula_sum 'C14 H19 N3 O9'
_chemical_formula_weight 373.32
_chemical_name_systematic
;
2,3,4,6-Tetra-O-acetyl-\b-D-glucopyranosyl azide
;
_space_group_IT_number 19
_symmetry_cell_setting orthorhombic
_symmetry_space_group_name_Hall 'P 2ac 2ab'
_symmetry_space_group_name_H-M 'P 21 21 21'
_atom_sites_solution_hydrogens difmap
_atom_sites_solution_primary direct
_atom_sites_solution_secondary difmap
_audit_creation_method SHELXL-97
_cell_angle_alpha 90.00
_cell_angle_beta 90.00
_cell_angle_gamma 90.00
_cell_formula_units_Z 4
_cell_length_a 7.2970(3)
_cell_length_b 14.7022(7)
_cell_length_c 15.8692(7)
_cell_measurement_reflns_used 17967
_cell_measurement_temperature 100(2)
_cell_measurement_theta_max 30.48
_cell_measurement_theta_min 2.57
_cell_volume 1702.48(13)
_computing_cell_refinement 'SAINT-Plus (Bruker, 2003)'
_computing_data_collection 'SMART (Bruker, 1997-2002)'
_computing_data_reduction SAINT-Plus
_computing_molecular_graphics SHELXTL
_computing_publication_material SHELXTL
_computing_structure_refinement SHELXTL
_computing_structure_solution 'SHELXTL (Bruker, 2000)'
_diffrn_ambient_temperature 100(2)
_diffrn_measured_fraction_theta_full 1.000
_diffrn_measured_fraction_theta_max 0.997
_diffrn_measurement_device_type 'Bruker AXS SMART APEX CCD'
_diffrn_measurement_method '\f and \w'
_diffrn_radiation_monochromator graphite
_diffrn_radiation_source 'fine-focus sealed tube'
_diffrn_radiation_type MoK\a
_diffrn_radiation_wavelength 0.71073
_diffrn_reflns_av_R_equivalents 0.0228
_diffrn_reflns_av_sigmaI/netI 0.0135
_diffrn_reflns_limit_h_max 10
_diffrn_reflns_limit_h_min -10
_diffrn_reflns_limit_k_max 20
_diffrn_reflns_limit_k_min -20
_diffrn_reflns_limit_l_max 22
_diffrn_reflns_limit_l_min -22
_diffrn_reflns_number 21165
_diffrn_reflns_theta_full 30.48
_diffrn_reflns_theta_max 30.48
_diffrn_reflns_theta_min 1.89
_diffrn_standards_decay_% 0
_diffrn_standards_interval_count 0
_diffrn_standards_interval_time 0
_diffrn_standards_number 0
_exptl_absorpt_coefficient_mu 0.123
_exptl_absorpt_correction_T_max 0.96
_exptl_absorpt_correction_T_min 0.80266
_exptl_absorpt_correction_type multi-scan
_exptl_absorpt_process_details '(SADABS in SAINT-Plus; Bruker, 1997-1999)'
_exptl_crystal_colour colourless
_exptl_crystal_density_diffrn 1.457
_exptl_crystal_density_method 'not measured'
_exptl_crystal_description block
_exptl_crystal_F_000 784
_exptl_crystal_size_max 0.30
_exptl_crystal_size_mid 0.30
_exptl_crystal_size_min 0.30
_refine_diff_density_max 0.464
_refine_diff_density_min -0.186
_refine_ls_extinction_method none
_refine_ls_goodness_of_fit_ref 1.198
_refine_ls_hydrogen_treatment refxyz
_refine_ls_matrix_type full
_refine_ls_number_parameters 292
_refine_ls_number_reflns 2935
_refine_ls_number_restraints 0
_refine_ls_restrained_S_all 1.198
_refine_ls_R_factor_all 0.0414
_refine_ls_R_factor_gt 0.0411
_refine_ls_shift/su_max 0.001
_refine_ls_shift/su_mean 0.000
_refine_ls_structure_factor_coef Fsqd
_refine_ls_weighting_details 'calc w = 1/[\s^2^(Fo^2^)+(0.0539P)^2^+0.3882P] where P = (Fo^2^+2Fc^2^)/3'
_refine_ls_weighting_scheme calc
_refine_ls_wR_factor_gt 0.1027
_refine_ls_wR_factor_ref 0.1029
_reflns_number_gt 2914
_reflns_number_total 2935
_reflns_threshold_expression I>2\s(I)
_cod_data_source_file lh6285.cif
_cod_data_source_block I
_cod_depositor_comments
;
The following automatic conversions were performed:
'_exptl_absorpt_correction_type' value 'multi scan' changed to
'multi-scan' according to
'/home/saulius/struct/CIF-dictionaries/cif_core.dic' dictionary named
'cif_core.dic' version 2.4.1 from 2010-06-29.

Automatic conversion script
Id: cif_fix_enum 1527 2010-12-29 10:47:43Z saulius 

The following automatic conversions were performed:

'_exptl_absorpt_correction_type' value 'multi scan' changed to
'multi-scan' according to
/home/saulius/struct/CIF-dictionaries/cif_core.dic dictionary named
'cif_core.dic' version 2.4.1 from 2010-06-29.

Automatic conversion script
Id: cif_fix_values 1715 2011-07-08 13:25:40Z adriana 
;
_cod_database_code 2204535
_cod_database_fobs_code 2204535

loop_
_symmetry_equiv_pos_as_xyz
'x, y, z'
'-x+1/2, -y, z+1/2'
'-x, y+1/2, -z+1/2'
'x+1/2, -y+1/2, -z'

loop_
_atom_site_label
_atom_site_fract_x
_atom_site_fract_y
_atom_site_fract_z
_atom_site_U_iso_or_equiv
_atom_site_adp_type
_atom_site_calc_flag
_atom_site_occupancy
_atom_site_type_symbol
O1 0.65273(17) 0.47618(8) 0.90833(7) 0.0122(2) Uani d 1 O
O2 0.57229(18) 0.68192(8) 0.78618(7) 0.0148(2) Uani d 1 O
O3 0.4611(3) 0.63612(10) 0.66020(9) 0.0287(3) Uani d 1 O
O4 0.23497(17) 0.65738(8) 0.86977(8) 0.0140(2) Uani d 1 O
O5 0.2330(2) 0.77203(10) 0.96414(9) 0.0233(3) Uani d 1 O
O6 0.29033(16) 0.57063(8) 1.03714(7) 0.0133(2) Uani d 1 O
O7 0.0174(2) 0.52221(12) 0.98786(9) 0.0255(3) Uani d 1 O
O8 0.47658(18) 0.36273(8) 1.03117(8) 0.0154(2) Uani d 1 O
O9 0.5337(3) 0.31062(12) 1.16092(10) 0.0320(4) Uani d 1 O
N1 0.7798(2) 0.51022(11) 0.77776(9) 0.0163(3) Uani d 1 N
N2 0.9457(2) 0.49310(11) 0.78559(10) 0.0182(3) Uani d 1 N
N3 1.0938(3) 0.47367(14) 0.78272(12) 0.0299(4) Uani d 1 N
C1 0.6965(2) 0.54914(11) 0.85326(10) 0.0126(3) Uani d 1 C
C2 0.5212(2) 0.59814(10) 0.82645(10) 0.0117(3) Uani d 1 C
C3 0.4061(2) 0.62418(11) 0.90266(10) 0.0118(3) Uani d 1 C
C4 0.3800(2) 0.54280(11) 0.96094(10) 0.0108(3) Uani d 1 C
C5 0.5732(2) 0.51091(11) 0.98431(10) 0.0112(3) Uani d 1 C
C6 0.5847(2) 0.44121(11) 1.05314(10) 0.0130(3) Uani d 1 C
C7 0.5298(3) 0.69370(12) 0.70319(11) 0.0177(3) Uani d 1 C
C8 0.5782(3) 0.78823(13) 0.67646(12) 0.0238(4) Uani d 1 C
C9 0.1665(2) 0.73464(11) 0.90391(10) 0.0148(3) Uani d 1 C
C10 0.0002(3) 0.76592(13) 0.85745(12) 0.0201(3) Uani d 1 C
C11 0.1068(2) 0.55505(12) 1.04335(11) 0.0156(3) Uani d 1 C
C12 0.0394(3) 0.58549(13) 1.12744(12) 0.0190(3) Uani d 1 C
C13 0.4660(3) 0.29960(12) 1.09301(11) 0.0185(3) Uani d 1 C
C14 0.3678(3) 0.21611(14) 1.06349(15) 0.0289(4) Uani d 1 C
H1 0.778(4) 0.588(2) 0.8803(19) 0.035 Uiso d 1 H
H2 0.458(4) 0.563(2) 0.7904(18) 0.035 Uiso d 1 H
H3 0.464(5) 0.671(2) 0.9342(18) 0.035 Uiso d 1 H
H4 0.313(4) 0.498(2) 0.9369(19) 0.035 Uiso d 1 H
H5 0.639(4) 0.567(2) 1.0034(18) 0.035 Uiso d 1 H
H6A 0.716(4) 0.424(2) 1.0619(19) 0.035 Uiso d 1 H
H8A 0.574(5) 0.788(2) 0.616(2) 0.043 Uiso d 1 H
H10A -0.102(5) 0.757(2) 0.897(2) 0.043 Uiso d 1 H
H12A 0.049(5) 0.648(2) 1.131(2) 0.043 Uiso d 1 H
H14A 0.345(5) 0.183(2) 1.108(2) 0.043 Uiso d 1 H
H6B 0.536(4) 0.468(2) 1.1034(19) 0.035 Uiso d 1 H
H8B 0.695(5) 0.809(2) 0.700(2) 0.043 Uiso d 1 H
H10B -0.014(5) 0.734(2) 0.809(2) 0.043 Uiso d 1 H
H12B 0.110(5) 0.563(2) 1.173(2) 0.043 Uiso d 1 H
H14B 0.444(5) 0.183(2) 1.022(2) 0.043 Uiso d 1 H
H8C 0.487(5) 0.828(2) 0.698(2) 0.043 Uiso d 1 H
H10C 0.007(5) 0.827(2) 0.849(2) 0.043 Uiso d 1 H
H12C -0.078(5) 0.567(2) 1.133(2) 0.043 Uiso d 1 H
H14C 0.255(5) 0.232(2) 1.036(2) 0.043 Uiso d 1 H

loop_
_atom_site_aniso_label
_atom_site_aniso_U_11
_atom_site_aniso_U_22
_atom_site_aniso_U_33
_atom_site_aniso_U_12
_atom_site_aniso_U_13
_atom_site_aniso_U_23
O1 0.0151(5) 0.0094(5) 0.0122(5) 0.0010(4) 0.0010(4) 0.0005(4)
O2 0.0196(6) 0.0127(5) 0.0121(5) -0.0004(4) -0.0008(5) 0.0030(4)
O3 0.0475(9) 0.0218(6) 0.0169(6) -0.0032(7) -0.0082(6) 0.0005(5)
O4 0.0143(5) 0.0129(5) 0.0150(5) 0.0045(4) -0.0020(4) -0.0015(4)
O5 0.0256(6) 0.0213(6) 0.0231(6) 0.0084(6) -0.0050(6) -0.0097(5)
O6 0.0126(5) 0.0158(5) 0.0116(5) -0.0008(4) 0.0011(4) -0.0023(4)
O7 0.0150(6) 0.0402(8) 0.0212(6) -0.0040(6) -0.0017(5) -0.0069(6)
O8 0.0188(5) 0.0128(5) 0.0145(5) -0.0038(5) -0.0027(5) 0.0017(4)
O9 0.0413(9) 0.0323(8) 0.0226(7) -0.0114(7) -0.0095(7) 0.0137(6)
N1 0.0145(7) 0.0215(7) 0.0129(6) 0.0037(6) 0.0017(5) -0.0015(5)
N2 0.0204(7) 0.0184(7) 0.0158(6) 0.0005(6) 0.0017(6) -0.0025(5)
N3 0.0196(8) 0.0397(10) 0.0303(9) 0.0065(7) 0.0011(7) -0.0147(8)
C1 0.0137(6) 0.0114(6) 0.0126(6) 0.0003(5) 0.0008(6) -0.0004(5)
C2 0.0145(6) 0.0099(6) 0.0107(6) 0.0006(5) 0.0004(5) 0.0002(5)
C3 0.0111(6) 0.0115(6) 0.0127(6) 0.0016(6) 0.0000(5) -0.0004(5)
C4 0.0108(6) 0.0113(6) 0.0103(6) 0.0001(5) 0.0002(5) -0.0001(5)
C5 0.0108(6) 0.0116(6) 0.0111(6) 0.0002(5) -0.0013(5) -0.0001(5)
C6 0.0162(7) 0.0120(6) 0.0108(6) -0.0017(6) -0.0028(6) -0.0001(5)
C7 0.0239(8) 0.0158(7) 0.0133(7) 0.0034(7) 0.0004(6) 0.0013(5)
C8 0.0372(10) 0.0181(8) 0.0162(7) 0.0002(8) -0.0010(8) 0.0058(6)
C9 0.0157(7) 0.0142(7) 0.0147(7) 0.0030(6) 0.0026(6) 0.0004(6)
C10 0.0203(8) 0.0210(8) 0.0191(7) 0.0093(7) -0.0030(7) -0.0023(6)
C11 0.0138(7) 0.0168(7) 0.0162(7) 0.0010(6) 0.0014(6) 0.0014(6)
C12 0.0182(8) 0.0218(8) 0.0171(7) -0.0001(7) 0.0036(6) 0.0004(6)
C13 0.0182(7) 0.0174(7) 0.0198(7) -0.0019(6) 0.0010(6) 0.0064(6)
C14 0.0329(10) 0.0190(8) 0.0348(10) -0.0109(8) -0.0027(9) 0.0073(8)

loop_
_atom_type_symbol
_atom_type_description
_atom_type_scat_dispersion_real
_atom_type_scat_dispersion_imag
_atom_type_scat_source
C C 0.0033 0.0016 'International Tables Vol C Tables 4.2.6.8 and 6.1.1.4'
H H 0.0000 0.0000 'International Tables Vol C Tables 4.2.6.8 and 6.1.1.4'
N N 0.0061 0.0033 'International Tables Vol C Tables 4.2.6.8 and 6.1.1.4'
O O 0.0106 0.0060 'International Tables Vol C Tables 4.2.6.8 and 6.1.1.4'

loop_
_geom_angle_atom_site_label_1
_geom_angle_atom_site_label_2
_geom_angle_atom_site_label_3
_geom_angle
C1 O1 C5 109.88(12)
C7 O2 C2 118.63(13)
C9 O4 C3 117.38(13)
C11 O6 C4 117.47(13)
C13 O8 C6 113.89(13)
N2 N1 C1 113.74(14)
N3 N2 N1 171.4(2)
O1 C1 N1 107.61(13)
O1 C1 C2 109.81(13)
N1 C1 C2 107.74(13)
O1 C1 H1 108.8(19)
N1 C1 H1 110.8(19)
C2 C1 H1 112.0(19)
O2 C2 C3 106.33(12)
O2 C2 C1 108.08(13)
C3 C2 C1 111.06(13)
O2 C2 H2 109.9(19)
C3 C2 H2 112(2)
C1 C2 H2 110(2)
O4 C3 C2 106.02(12)
O4 C3 C4 112.20(13)
C2 C3 C4 110.72(12)
O4 C3 H3 110(2)
C2 C3 H3 110.9(19)
C4 C3 H3 107.6(18)
O6 C4 C3 110.16(12)
O6 C4 C5 107.64(12)
C3 C4 C5 105.79(12)
O6 C4 H4 109(2)
C3 C4 H4 112.8(19)
C5 C4 H4 111.8(19)
O1 C5 C6 110.29(13)
O1 C5 C4 106.16(12)
C6 C5 C4 115.92(14)
O1 C5 H5 110.8(18)
C6 C5 H5 108.3(17)
C4 C5 H5 105.3(18)
O8 C6 C5 109.89(13)
O8 C6 H6A 111.2(19)
C5 C6 H6A 108.9(18)
O8 C6 H6B 109.0(19)
C5 C6 H6B 108.1(19)
H6A C6 H6B 110(3)
O3 C7 O2 123.76(17)
O3 C7 C8 126.46(17)
O2 C7 C8 109.77(15)
C7 C8 H8A 106(2)
C7 C8 H8B 113(2)
H8A C8 H8B 115(3)
C7 C8 H8C 108(2)
H8A C8 H8C 109(3)
H8B C8 H8C 106(3)
O5 C9 O4 123.47(16)
O5 C9 C10 125.36(16)
O4 C9 C10 111.16(15)
C9 C10 H10A 105(2)
C9 C10 H10B 111(2)
H10A C10 H10B 113(3)
C9 C10 H10C 109(2)
H10A C10 H10C 106(3)
H10B C10 H10C 113(3)
O7 C11 O6 123.38(16)
O7 C11 C12 126.85(17)
O6 C11 C12 109.77(15)
C11 C12 H12A 109(2)
C11 C12 H12B 114(2)
H12A C12 H12B 105(3)
C11 C12 H12C 108(2)
H12A C12 H12C 111(3)
H12B C12 H12C 110(3)
O9 C13 O8 122.48(17)
O9 C13 C14 126.20(18)
O8 C13 C14 111.28(16)
C13 C14 H14A 107(2)
C13 C14 H14B 110(2)
H14A C14 H14B 112(3)
C13 C14 H14C 111(2)
H14A C14 H14C 109(3)
H14B C14 H14C 107(3)

loop_
_geom_bond_atom_site_label_1
_geom_bond_atom_site_label_2
_geom_bond_distance
O1 C1 1.4201(19)
O1 C5 1.4322(19)
O2 C7 1.364(2)
O2 C2 1.4370(19)
O3 C7 1.197(2)
O4 C9 1.3540(19)
O4 C3 1.439(2)
O5 C9 1.205(2)
O6 C11 1.362(2)
O6 C4 1.4345(19)
O7 C11 1.197(2)
O8 C13 1.353(2)
O8 C6 1.441(2)
O9 C13 1.196(2)
N1 N2 1.243(2)
N1 C1 1.460(2)
N2 N3 1.119(3)
C1 C2 1.529(2)
C1 H1 0.93(3)
C2 C3 1.521(2)
C2 H2 0.90(3)
C3 C4 1.524(2)
C3 H3 0.95(3)
C4 C5 1.531(2)
C4 H4 0.91(3)
C5 C6 1.500(2)
C5 H5 1.00(3)
C6 H6A 1.00(3)
C6 H6B 0.95(3)
C7 C8 1.495(3)
C8 H8A 0.95(3)
C8 H8B 0.98(4)
C8 H8C 0.95(4)
C9 C10 1.493(2)
C10 H10A 0.98(4)
C10 H10B 0.90(3)
C10 H10C 0.91(4)
C11 C12 1.491(2)
C12 H12A 0.93(4)
C12 H12B 0.95(3)
C12 H12C 0.90(4)
C13 C14 1.497(3)
C14 H14A 0.87(4)
C14 H14B 0.99(4)
C14 H14C 0.95(4)

loop_
_cod_related_entry_id
_cod_related_entry_database
_cod_related_entry_code
1 ChemSpider 2007125
